data_2236390
loop_
_publ_author_name
'Thanigaimani, Kaliyaperumal'
'Razak, Ibrahim Abdul'
'Arshad, Suhana'
'Jagatheesan, Rathinavel'
'Santhanaraj, K. Joseph'

_publ_section_title
;
 6-(4-Methoxyphenyl)-1,3,5-triazine-2,4-diamine
;
_journal_coeditor_code IS5191
_journal_issue 10
_journal_name_full 'Acta Crystallographica Section E'
_journal_page_first o2910
_journal_paper_doi 10.1107/S1600536812038019
_journal_volume 68
_journal_year 2012
_chemical_formula_iupac 'C10 H11 N5 O'
_chemical_formula_moiety 'C10 H11 N5 O'
_chemical_formula_sum 'C10 H11 N5 O'
_chemical_formula_weight 217.24
_chemical_name_systematic
;
6-(4-Methoxyphenyl)-1,3,5-triazine-2,4-diamine
;
_space_group_IT_number 14
_symmetry_cell_setting monoclinic
_symmetry_space_group_name_Hall '-P 2ybc'
_symmetry_space_group_name_H-M 'P 1 21/c 1'
_atom_sites_solution_hydrogens geom
_atom_sites_solution_primary direct
_atom_sites_solution_secondary difmap
_audit_creation_method SHELXL-97
_cell_angle_alpha 90.00
_cell_angle_beta 114.1910(10)
_cell_angle_gamma 90.00
_cell_formula_units_Z 4
_cell_length_a 7.4340(2)
_cell_length_b 10.0355(3)
_cell_length_c 14.6803(4)
_cell_measurement_reflns_used 7910
_cell_measurement_temperature 100.0(10)
_cell_measurement_theta_max 32.46
_cell_measurement_theta_min 2.54
_cell_volume 999.03(5)
_computing_cell_refinement 'SAINT (Bruker, 2009)'
_computing_data_collection 'APEX2 (Bruker, 2009)'
_computing_data_reduction 'SAINT (Bruker, 2009)'
_computing_molecular_graphics 'SHELXTL (Sheldrick, 2008)'
_computing_publication_material
;
SHELXTL (Sheldrick, 2008) and PLATON (Spek, 2009)
;
_computing_structure_refinement 'SHELXTL (Sheldrick, 2008)'
_computing_structure_solution 'SHELXTL (Sheldrick, 2008)'
_diffrn_ambient_temperature 100.0(10)
_diffrn_measured_fraction_theta_full 0.992
_diffrn_measured_fraction_theta_max 0.992
_diffrn_measurement_device_type
;
Bruker SMART APEXII CCD area-detector
;
_diffrn_measurement_method '\f and \w scans'
_diffrn_radiation_monochromator graphite
_diffrn_radiation_source 'fine-focus sealed tube'
_diffrn_radiation_type MoK\a
_diffrn_radiation_wavelength 0.71073
_diffrn_reflns_av_R_equivalents 0.0235
_diffrn_reflns_av_sigmaI/netI 0.0211
_diffrn_reflns_limit_h_max 11
_diffrn_reflns_limit_h_min -11
_diffrn_reflns_limit_k_max 14
_diffrn_reflns_limit_k_min -15
_diffrn_reflns_limit_l_max 22
_diffrn_reflns_limit_l_min -22
_diffrn_reflns_number 16310
_diffrn_reflns_theta_full 32.59
_diffrn_reflns_theta_max 32.59
_diffrn_reflns_theta_min 2.54
_exptl_absorpt_coefficient_mu 0.101
_exptl_absorpt_correction_T_max 0.9847
_exptl_absorpt_correction_T_min 0.9302
_exptl_absorpt_correction_type multi-scan
_exptl_absorpt_process_details '(<i>SADABS</i>; Bruker, 2009)'
_exptl_crystal_colour colourless
_exptl_crystal_density_diffrn 1.444
_exptl_crystal_density_method 'not measured'
_exptl_crystal_description plate
_exptl_crystal_F_000 456
_exptl_crystal_size_max 0.73
_exptl_crystal_size_mid 0.49
_exptl_crystal_size_min 0.15
_refine_diff_density_max 0.495
_refine_diff_density_min -0.257
_refine_ls_extinction_method none
_refine_ls_goodness_of_fit_ref 1.070
_refine_ls_hydrogen_treatment mixed
_refine_ls_matrix_type full
_refine_ls_number_parameters 162
_refine_ls_number_reflns 3611
_refine_ls_number_restraints 0
_refine_ls_restrained_S_all 1.070
_refine_ls_R_factor_all 0.0473
_refine_ls_R_factor_gt 0.0407
_refine_ls_shift/su_max 0.000
_refine_ls_shift/su_mean 0.000
_refine_ls_structure_factor_coef Fsqd
_refine_ls_weighting_details 'calc w=1/[\s^2^(Fo^2^)+(0.0686P)^2^+0.2052P] where P=(Fo^2^+2Fc^2^)/3'
_refine_ls_weighting_scheme calc
_refine_ls_wR_factor_gt 0.1152
_refine_ls_wR_factor_ref 0.1212
_reflns_number_gt 3112
_reflns_number_total 3611
_reflns_threshold_expression I>2\s(I)
_cod_data_source_file is5191.cif
_cod_data_source_block I
_cod_original_sg_symbol_H-M 'P 21/c'
_cod_database_code 2236390
_cod_database_fobs_code 2236390

loop_
_symmetry_equiv_pos_as_xyz
'x, y, z'
'-x, y+1/2, -z+1/2'
'-x, -y, -z'
'x, -y-1/2, z-1/2'

loop_
_atom_site_type_symbol
_atom_site_label
_atom_site_fract_x
_atom_site_fract_y
_atom_site_fract_z
_atom_site_U_iso_or_equiv
_atom_site_adp_type
_atom_site_calc_flag
_atom_site_refinement_flags
_atom_site_occupancy
_atom_site_symmetry_multiplicity
O O1 0.35597(9) 0.64750(7) 0.95775(5) 0.01650(14) Uani d . 1 1
N N1 0.89236(10) 0.73352(7) 0.71745(5) 0.01370(14) Uani d . 1 1
N N2 1.14046(11) 0.80754(8) 0.67477(6) 0.01588(15) Uani d . 1 1
N N3 0.98420(10) 0.61218(7) 0.60228(5) 0.01364(14) Uani d . 1 1
N N4 0.81934(12) 0.41721(8) 0.53671(6) 0.01771(16) Uani d . 1 1
N N5 0.74625(11) 0.52210(7) 0.65619(5) 0.01434(15) Uani d . 1 1
C C2 1.00276(12) 0.71420(8) 0.66483(6) 0.01287(15) Uani d . 1 1
C C4 0.85102(12) 0.51935(8) 0.59951(6) 0.01342(15) Uani d . 1 1
C C6 0.76980(11) 0.63268(8) 0.71082(6) 0.01251(15) Uani d . 1 1
C C7 0.65370(12) 0.63948(8) 0.77219(6) 0.01286(15) Uani d . 1 1
C C8 0.50541(12) 0.54629(9) 0.75799(6) 0.01468(16) Uani d . 1 1
H H8A 0.4749 0.4824 0.7061 0.018 Uiso calc R 1 1
C C9 0.40092(12) 0.54448(8) 0.81785(6) 0.01421(16) Uani d . 1 1
H H9A 0.3015 0.4796 0.8078 0.017 Uiso calc R 1 1
C C10 0.44520(12) 0.63999(8) 0.89293(6) 0.01308(15) Uani d . 1 1
C C11 0.59087(12) 0.73581(9) 0.90702(6) 0.01452(16) Uani d . 1 1
H H11A 0.6182 0.8016 0.9575 0.017 Uiso calc R 1 1
C C12 0.69527(12) 0.73512(8) 0.84777(6) 0.01394(16) Uani d . 1 1
H H12A 0.7954 0.7996 0.8583 0.017 Uiso calc R 1 1
C C13 0.19727(13) 0.55633(10) 0.94259(7) 0.01802(17) Uani d . 1 1
H H13A 0.1488 0.5697 0.9947 0.027 Uiso calc R 1 1
H H13B 0.2448 0.4646 0.9457 0.027 Uiso calc R 1 1
H H13C 0.0900 0.5724 0.8770 0.027 Uiso calc R 1 1
H H2A 1.236(2) 0.7853(15) 0.6551(11) 0.031(4) Uiso d . 1 1
H H2B 1.1747(19) 0.8611(14) 0.7264(10) 0.023(3) Uiso d . 1 1
H H4A 0.882(2) 0.4077(15) 0.4965(11) 0.029(3) Uiso d . 1 1
H H4B 0.739(2) 0.3525(15) 0.5360(11) 0.030(4) Uiso d . 1 1

loop_
_atom_site_aniso_label
_atom_site_aniso_U_11
_atom_site_aniso_U_22
_atom_site_aniso_U_33
_atom_site_aniso_U_12
_atom_site_aniso_U_13
_atom_site_aniso_U_23
O1 0.0177(3) 0.0169(3) 0.0189(3) -0.0022(2) 0.0116(2) -0.0023(2)
N1 0.0149(3) 0.0116(3) 0.0165(3) -0.0003(2) 0.0083(2) -0.0002(2)
N2 0.0171(3) 0.0136(3) 0.0197(3) -0.0030(3) 0.0103(3) -0.0022(3)
N3 0.0151(3) 0.0123(3) 0.0149(3) -0.0006(2) 0.0075(2) 0.0002(2)
N4 0.0216(3) 0.0152(3) 0.0216(3) -0.0053(3) 0.0143(3) -0.0051(3)
N5 0.0163(3) 0.0121(3) 0.0174(3) -0.0008(3) 0.0098(3) -0.0011(2)
C2 0.0131(3) 0.0114(3) 0.0139(3) 0.0015(3) 0.0054(3) 0.0021(3)
C4 0.0146(3) 0.0120(3) 0.0143(3) 0.0013(3) 0.0064(3) 0.0008(3)
C6 0.0128(3) 0.0111(3) 0.0137(3) 0.0014(3) 0.0055(3) 0.0013(3)
C7 0.0134(3) 0.0108(3) 0.0154(3) 0.0011(3) 0.0070(3) 0.0002(3)
C8 0.0156(3) 0.0128(3) 0.0170(3) -0.0004(3) 0.0081(3) -0.0025(3)
C9 0.0137(3) 0.0122(3) 0.0177(3) -0.0007(3) 0.0074(3) -0.0007(3)
C10 0.0130(3) 0.0128(3) 0.0145(3) 0.0020(3) 0.0066(3) 0.0012(3)
C11 0.0159(3) 0.0133(4) 0.0154(3) -0.0009(3) 0.0074(3) -0.0025(3)
C12 0.0139(3) 0.0119(3) 0.0168(3) -0.0003(3) 0.0069(3) -0.0004(3)
C13 0.0157(3) 0.0206(4) 0.0199(4) -0.0016(3) 0.0095(3) 0.0022(3)

loop_
_atom_type_symbol
_atom_type_description
_atom_type_scat_dispersion_real
_atom_type_scat_dispersion_imag
_atom_type_scat_source
C C 0.0033 0.0016 'International Tables Vol C Tables 4.2.6.8 and 6.1.1.4'
H H 0.0000 0.0000 'International Tables Vol C Tables 4.2.6.8 and 6.1.1.4'
N N 0.0061 0.0033 'International Tables Vol C Tables 4.2.6.8 and 6.1.1.4'
O O 0.0106 0.0060 'International Tables Vol C Tables 4.2.6.8 and 6.1.1.4'

loop_
_geom_angle_atom_site_label_1
_geom_angle_atom_site_label_2
_geom_angle_atom_site_label_3
_geom_angle
C10 O1 C13 117.33(7)
C6 N1 C2 113.87(7)
C2 N2 H2A 117.2(10)
C2 N2 H2B 117.2(9)
H2A N2 H2B 116.3(13)
C2 N3 C4 114.56(7)
C4 N4 H4A 123.0(10)
C4 N4 H4B 120.3(9)
H4A N4 H4B 116.6(13)
C6 N5 C4 114.75(7)
N3 C2 N2 117.59(7)
N3 C2 N1 125.68(7)
N2 C2 N1 116.72(7)
N4 C4 N3 118.14(7)
N4 C4 N5 117.24(7)
N3 C4 N5 124.62(8)
N5 C6 N1 126.06(7)
N5 C6 C7 115.89(7)
N1 C6 C7 118.00(7)
C8 C7 C12 118.78(7)
C8 C7 C6 119.98(7)
C12 C7 C6 121.18(7)
C9 C8 C7 121.75(8)
C9 C8 H8A 119.1
C7 C8 H8A 119.1
C8 C9 C10 118.57(8)
C8 C9 H9A 120.7
C10 C9 H9A 120.7
O1 C10 C9 124.29(7)
O1 C10 C11 115.23(7)
C9 C10 C11 120.47(7)
C12 C11 C10 120.24(8)
C12 C11 H11A 119.9
C10 C11 H11A 119.9
C11 C12 C7 120.17(8)
C11 C12 H12A 119.9
C7 C12 H12A 119.9
O1 C13 H13A 109.5
O1 C13 H13B 109.5
H13A C13 H13B 109.5
O1 C13 H13C 109.5
H13A C13 H13C 109.5
H13B C13 H13C 109.5

loop_
_geom_bond_atom_site_label_1
_geom_bond_atom_site_label_2
_geom_bond_distance
O1 C10 1.3669(10)
O1 C13 1.4364(11)
N1 C6 1.3384(11)
N1 C2 1.3517(10)
N2 C2 1.3507(11)
N2 H2A 0.896(15)
N2 H2B 0.877(14)
N3 C2 1.3441(11)
N3 C4 1.3479(11)
N4 C4 1.3335(11)
N4 H4A 0.896(15)
N4 H4B 0.878(15)
N5 C6 1.3380(11)
N5 C4 1.3530(10)
C6 C7 1.4826(11)
C7 C8 1.3946(12)
C7 C12 1.4025(12)
C8 C9 1.3911(11)
C8 H8A 0.9500
C9 C10 1.3945(12)
C9 H9A 0.9500
C10 C11 1.3988(12)
C11 C12 1.3828(11)
C11 H11A 0.9500
C12 H12A 0.9500
C13 H13A 0.9800
C13 H13B 0.9800
C13 H13C 0.9800

loop_
_geom_hbond_atom_site_label_D
_geom_hbond_atom_site_label_H
_geom_hbond_atom_site_label_A
_geom_hbond_site_symmetry_A
_geom_hbond_distance_DH
_geom_hbond_distance_HA
_geom_hbond_distance_DA
_geom_hbond_angle_DHA
_geom_hbond_publ_flag
N2 H2B N5 2_756 0.878(14) 2.258(14) 3.1291(11) 172.1(12) yes
N4 H4A N3 3_766 0.894(16) 2.077(16) 2.9708(12) 177.4(14) yes
N4 H4B O1 2_646 0.879(16) 2.189(15) 3.0196(11) 157.3(14) yes

loop_
_cod_related_entry_id
_cod_related_entry_database
_cod_related_entry_code
1 ChemSpider 32140
